data_4340019
loop_
_publ_author_name
'Streitberger, Markus'
'Schmied, Andy'
'Hey-Hawkins, Evamarie'

_publ_section_title
;
 Selective formation of gold(i) bis-phospholane macrocycles, polymeric
 chains, and nanotubes.
;
_journal_issue 13
_journal_name_full 'Inorganic chemistry'
_journal_page_first 6794
_journal_page_last 6804
_journal_paper_doi 10.1021/ic5006055
_journal_volume 53
_journal_year 2014
_chemical_formula_sum 'C14 H28 Au2 Cl2 P2'
_chemical_formula_weight 723.14
_chemical_name_systematic
;
 ?
;
_space_group_IT_number 14
_symmetry_cell_setting monoclinic
_symmetry_space_group_name_Hall '-P 2ybc'
_symmetry_space_group_name_H-M 'P 1 21/c 1'
_atom_sites_solution_hydrogens geom
_atom_sites_solution_primary direct
_atom_sites_solution_secondary difmap
_audit_conform_dict_location ftp://ftp.iucr.org/pub/cif_core.dic
_audit_conform_dict_name cif_core.dic
_audit_conform_dict_version 2.4
_audit_creation_date 2014-02-03T09:59:26-00:00
_audit_creation_method 'WinGX routine CIF_UPDATE'
_cell_angle_alpha 90
_cell_angle_beta 98.118(2)
_cell_angle_gamma 90
_cell_formula_units_Z 4
_cell_length_a 9.6825(2)
_cell_length_b 13.8949(2)
_cell_length_c 14.4712(3)
_cell_measurement_reflns_used 9902
_cell_measurement_temperature 130(2)
_cell_measurement_theta_max 32.2907
_cell_measurement_theta_min 2.8379
_cell_volume 1927.41(6)
_computing_cell_refinement
;
        CrysAlisPro, Agilent Technologies,
        Version 1.171.35.19 (release 27-10-2011 CrysAlis171 .NET)
        (compiled Oct 27 2011,15:02:11)
;
_computing_data_collection
;
        CrysAlisPro, Agilent Technologies,
        Version 1.171.35.19 (release 27-10-2011 CrysAlis171 .NET)
        (compiled Oct 27 2011,15:02:11)
;
_computing_data_reduction
;
        CrysAlisPro, Agilent Technologies,
        Version 1.171.35.19 (release 27-10-2011 CrysAlis171 .NET)
        (compiled Oct 27 2011,15:02:11)
;
_computing_molecular_graphics 'ORTEP3 for Windows (L. J. Farrugia, 1997)'
_computing_publication_material 'WINGX  (L.J. Farrugia,1999)'
_computing_structure_refinement 'SHELXL-97 (Sheldrick, 2008)'
_computing_structure_solution 'SIR92 (Giacovazzo 1993)'
_diffrn_ambient_temperature 130(2)
_diffrn_detector_area_resol_mean 16.356
_diffrn_measured_fraction_theta_full 0.999
_diffrn_measured_fraction_theta_max 0.999
_diffrn_measurement_device_type 'Xcalibur, Sapphire3, Gemini'
_diffrn_measurement_method '\w scans'
_diffrn_orient_matrix_UB_11 -0.0172886
_diffrn_orient_matrix_UB_12 0.0458507
_diffrn_orient_matrix_UB_13 -0.0198819
_diffrn_orient_matrix_UB_21 -0.0148198
_diffrn_orient_matrix_UB_22 -0.0213989
_diffrn_orient_matrix_UB_23 -0.0447734
_diffrn_orient_matrix_UB_31 -0.0704391
_diffrn_orient_matrix_UB_32 -0.0067452
_diffrn_orient_matrix_UB_33 0.0069929
_diffrn_radiation_monochromator graphite
_diffrn_radiation_type MoK\a
_diffrn_radiation_wavelength 0.71073
_diffrn_reflns_av_R_equivalents 0.0396
_diffrn_reflns_av_unetI/netI 0.0272
_diffrn_reflns_limit_h_max 11
_diffrn_reflns_limit_h_min -11
_diffrn_reflns_limit_k_max 16
_diffrn_reflns_limit_k_min -16
_diffrn_reflns_limit_l_max 17
_diffrn_reflns_limit_l_min -16
_diffrn_reflns_number 19899
_diffrn_reflns_theta_full 25.35
_diffrn_reflns_theta_max 25.35
_diffrn_reflns_theta_min 2.84
_exptl_absorpt_coefficient_mu 15.639
_exptl_absorpt_correction_T_max 1
_exptl_absorpt_correction_T_min 0.53981
_exptl_absorpt_correction_type multi-scan
_exptl_absorpt_process_details
;
        CrysAlisPro, Agilent Technologies,
        Version 1.171.35.19 (release 27-10-2011 CrysAlis171 .NET)
        (compiled Oct 27 2011,15:02:11)
        Empirical absorption correction using spherical harmonics,
 implemented in SCALE3 ABSPACK scaling algorithm.
;
_exptl_crystal_colour colourless
_exptl_crystal_density_diffrn 2.492
_exptl_crystal_density_method 'not measured'
_exptl_crystal_description needles
_exptl_crystal_F_000 1336
_exptl_crystal_size_max 0.2
_exptl_crystal_size_mid 0.03
_exptl_crystal_size_min 0.02
_refine_diff_density_max 1.036
_refine_diff_density_min -0.767
_refine_diff_density_rms 0.135
_refine_ls_extinction_method none
_refine_ls_goodness_of_fit_ref 1.045
_refine_ls_hydrogen_treatment constr
_refine_ls_matrix_type full
_refine_ls_number_parameters 181
_refine_ls_number_reflns 3531
_refine_ls_number_restraints 0
_refine_ls_restrained_S_all 1.045
_refine_ls_R_factor_all 0.027
_refine_ls_R_factor_gt 0.0205
_refine_ls_shift/su_max 0.002
_refine_ls_shift/su_mean 0
_refine_ls_structure_factor_coef Fsqd
_refine_ls_weighting_details 'calc w=1/[\s^2^(Fo^2^)+(0.0166P)^2^+1.0129P] where P=(Fo^2^+2Fc^2^)/3'
_refine_ls_weighting_scheme calc
_refine_ls_wR_factor_gt 0.0394
_refine_ls_wR_factor_ref 0.0414
_reflns_number_gt 3109
_reflns_number_total 3531
_reflns_threshold_expression >2\s(I)
_cod_data_source_file ic5006055_si_003.cif
_cod_data_source_block x1499fin
_cod_depositor_comments
;
The following automatic conversions were performed:

'_symmetry_cell_setting' value 'Monoclinic' changed to 'monoclinic'
according to
/usr/data/users/saulius/crontab/automatic-downloads/rss-feeds/ACS/lib/dictionaries/cif_core.dic
dictionary named 'cif_core.dic' version 2.4.2 from 2011-04-26.

Automatic conversion script
Id: cif_fix_values 2281 2013-09-26 08:29:07Z andrius 

 Adding full bibliography for 4340012--4340022.cif.
;
_cod_original_sg_symbol_H-M P2(1)/c
_cod_database_code 4340019

loop_
_symmetry_equiv_pos_as_xyz
'x, y, z'
'-x, y+1/2, -z+1/2'
'-x, -y, -z'
'x, -y-1/2, z-1/2'

loop_
_atom_site_label
_atom_site_type_symbol
_atom_site_fract_x
_atom_site_fract_y
_atom_site_fract_z
_atom_site_U_iso_or_equiv
_atom_site_adp_type
_atom_site_occupancy
_atom_site_symmetry_multiplicity
_atom_site_calc_flag
_atom_site_refinement_flags
Au1 Au 0.844085(18) 0.873802(12) 0.857115(14) 0.02029(6) Uani 1 1 d .
Au2 Au 0.564375(18) 0.975829(13) 0.873012(14) 0.02007(6) Uani 1 1 d .
Cl1 Cl 0.83678(13) 0.92257(9) 0.70469(9) 0.0317(3) Uani 1 1 d .
Cl2 Cl 0.67579(12) 1.10498(8) 0.95208(10) 0.0298(3) Uani 1 1 d .
P1 P 0.87467(12) 0.82871(8) 1.00659(9) 0.0191(3) Uani 1 1 d .
P2 P 0.43918(12) 0.86144(8) 0.79030(9) 0.0206(3) Uani 1 1 d .
C1 C 0.9467(5) 0.9192(3) 1.0916(4) 0.0246(11) Uani 1 1 d .
H11A H 1.05 0.9185 1.1 0.029 Uiso 1 1 calc R
H11B H 0.9135 0.9844 1.072 0.029 Uiso 1 1 calc R
C2 C 0.8920(5) 0.8887(3) 1.1807(4) 0.0251(12) Uani 1 1 d .
H10A H 0.9453 0.8327 1.2091 0.03 Uiso 1 1 calc R
H10B H 0.9015 0.9421 1.2265 0.03 Uiso 1 1 calc R
C3 C 0.7394(5) 0.8623(4) 1.1542(4) 0.0327(13) Uani 1 1 d .
H9A H 0.6824 0.9215 1.1443 0.039 Uiso 1 1 calc R
H9B H 0.7069 0.825 1.2053 0.039 Uiso 1 1 calc R
C4 C 0.7220(5) 0.8020(3) 1.0643(4) 0.0221(11) Uani 1 1 d .
H8A H 0.6349 0.8198 1.0235 0.027 Uiso 1 1 calc R
H8B H 0.7185 0.7325 1.0792 0.027 Uiso 1 1 calc R
C5 C 0.4555(5) 0.7346(3) 0.8277(4) 0.0259(12) Uani 1 1 d .
H1A H 0.4849 0.6938 0.7779 0.031 Uiso 1 1 calc R
H1B H 0.5246 0.7279 0.8847 0.031 Uiso 1 1 calc R
C6 C 0.3100(6) 0.7062(4) 0.8472(5) 0.0486(17) Uani 1 1 d .
H2A H 0.2944 0.6368 0.8337 0.058 Uiso 1 1 calc R
H2B H 0.303 0.7169 0.914 0.058 Uiso 1 1 calc R
C7 C 0.2023(5) 0.7629(4) 0.7895(5) 0.0419(16) Uani 1 1 d .
H3A H 0.1131 0.7588 0.8153 0.05 Uiso 1 1 calc R
H3B H 0.1872 0.7371 0.725 0.05 Uiso 1 1 calc R
C8 C 0.2504(5) 0.8669(3) 0.7886(4) 0.0261(12) Uani 1 1 d .
H4A H 0.227 0.9016 0.8441 0.031 Uiso 1 1 calc R
H4B H 0.2054 0.9002 0.7318 0.031 Uiso 1 1 calc R
C9 C 0.9911(5) 0.7256(3) 1.0305(4) 0.0231(11) Uani 1 1 d .
H12A H 1.0825 0.7419 1.0113 0.028 Uiso 1 1 calc R
H12B H 1.0066 0.714 1.0987 0.028 Uiso 1 1 calc R
C10 C 0.9382(5) 0.6333(3) 0.9818(4) 0.0239(11) Uani 1 1 d .
H13A H 0.9345 0.6413 0.9135 0.029 Uiso 1 1 calc R
H13B H 0.8424 0.6202 0.9949 0.029 Uiso 1 1 calc R
C11 C 1.0326(5) 0.5479(3) 1.0146(4) 0.0247(11) Uani 1 1 d .
H20A H 1.1215 0.5543 0.9887 0.03 Uiso 1 1 calc R
H20B H 1.0544 0.5496 1.0835 0.03 Uiso 1 1 calc R
C12 C 0.4695(5) 0.8595(3) 0.6704(4) 0.0268(12) Uani 1 1 d .
H5A H 0.564 0.8335 0.6679 0.032 Uiso 1 1 calc R
H5B H 0.4016 0.815 0.6352 0.032 Uiso 1 1 calc R
C13 C 0.4576(5) 0.9572(4) 0.6221(4) 0.0320(13) Uani 1 1 d .
H6A H 0.3593 0.9789 0.6149 0.038 Uiso 1 1 calc R
H6B H 0.5148 1.0047 0.6615 0.038 Uiso 1 1 calc R
C14 C 0.5055(6) 0.9535(3) 0.5269(4) 0.0325(13) Uani 1 1 d .
H7A H 0.604 0.9323 0.5351 0.039 Uiso 1 1 calc R
H7B H 0.4498 0.9041 0.489 0.039 Uiso 1 1 calc R

loop_
_atom_site_aniso_label
_atom_site_aniso_U_11
_atom_site_aniso_U_22
_atom_site_aniso_U_33
_atom_site_aniso_U_23
_atom_site_aniso_U_13
_atom_site_aniso_U_12
Au1 0.02077(10) 0.01787(10) 0.02269(12) -0.00016(8) 0.00468(8) 0.00060(7)
Au2 0.01844(10) 0.02100(10) 0.02057(12) -0.00069(8) 0.00201(7) 0.00109(7)
Cl1 0.0344(7) 0.0381(7) 0.0232(8) -0.0011(6) 0.0062(6) -0.0044(6)
Cl2 0.0253(6) 0.0294(6) 0.0341(8) -0.0093(6) 0.0019(5) -0.0018(5)
P1 0.0182(6) 0.0149(6) 0.0245(8) 0.0009(5) 0.0040(5) 0.0000(5)
P2 0.0193(6) 0.0197(6) 0.0227(8) 0.0003(5) 0.0029(5) 0.0005(5)
C1 0.020(2) 0.021(2) 0.032(3) -0.001(2) 0.001(2) -0.001(2)
C2 0.028(3) 0.020(2) 0.026(3) -0.001(2) 0.002(2) 0.006(2)
C3 0.029(3) 0.033(3) 0.039(4) -0.005(3) 0.013(3) 0.001(2)
C4 0.016(2) 0.021(2) 0.029(3) 0.002(2) 0.002(2) -0.0031(19)
C5 0.022(2) 0.021(2) 0.034(3) 0.008(2) -0.001(2) 0.002(2)
C6 0.045(4) 0.029(3) 0.073(5) 0.005(3) 0.011(3) -0.008(3)
C7 0.024(3) 0.032(3) 0.067(5) 0.000(3) -0.004(3) -0.008(2)
C8 0.021(2) 0.026(3) 0.031(3) -0.001(2) 0.002(2) 0.003(2)
C9 0.024(3) 0.021(2) 0.025(3) 0.000(2) 0.006(2) 0.002(2)
C10 0.023(3) 0.021(2) 0.028(3) 0.003(2) 0.004(2) 0.004(2)
C11 0.027(3) 0.023(3) 0.024(3) -0.003(2) 0.005(2) 0.003(2)
C12 0.033(3) 0.022(3) 0.027(3) -0.002(2) 0.009(2) -0.004(2)
C13 0.034(3) 0.033(3) 0.028(3) 0.001(2) 0.001(2) 0.000(2)
C14 0.041(3) 0.031(3) 0.026(3) -0.001(2) 0.006(3) 0.004(2)

loop_
_atom_type_symbol
_atom_type_description
_atom_type_scat_dispersion_real
_atom_type_scat_dispersion_imag
_atom_type_scat_source
Au Au -2.0133 8.8022 'International Tables Vol C Tables 4.2.6.8 and 6.1.1.4'
Cl Cl 0.1484 0.1585 'International Tables Vol C Tables 4.2.6.8 and 6.1.1.4'
P P 0.1023 0.0942 'International Tables Vol C Tables 4.2.6.8 and 6.1.1.4'
C C 0.0033 0.0016 'International Tables Vol C Tables 4.2.6.8 and 6.1.1.4'
H H 0 0 'International Tables Vol C Tables 4.2.6.8 and 6.1.1.4'

loop_
_geom_angle_atom_site_label_1
_geom_angle_atom_site_label_2
_geom_angle_atom_site_label_3
_geom_angle
_geom_angle_site_symmetry_1
P1 Au1 Cl1 174.15(4) .
P1 Au1 Au2 93.11(3) .
Cl1 Au1 Au2 91.58(3) .
P2 Au2 Cl2 174.07(4) .
P2 Au2 Au1 92.78(3) .
Cl2 Au2 Au1 92.31(3) .
C9 P1 C1 104.2(2) .
C9 P1 C4 105.7(2) .
C1 P1 C4 95.1(2) .
C9 P1 Au1 113.47(17) .
C1 P1 Au1 116.44(17) .
C4 P1 Au1 119.52(17) .
C12 P2 C8 106.7(3) .
C12 P2 C5 104.5(2) .
C8 P2 C5 95.0(2) .
C12 P2 Au2 112.08(16) .
C8 P2 Au2 116.28(16) .
C5 P2 Au2 120.25(17) .
C2 C1 P1 103.5(3) .
C2 C1 H11A 111.1 .
P1 C1 H11A 111.1 .
C2 C1 H11B 111.1 .
P1 C1 H11B 111.1 .
H11A C1 H11B 109 .
C3 C2 C1 107.2(4) .
C3 C2 H10A 110.3 .
C1 C2 H10A 110.3 .
C3 C2 H10B 110.3 .
C1 C2 H10B 110.3 .
H10A C2 H10B 108.5 .
C2 C3 C4 109.4(4) .
C2 C3 H9A 109.8 .
C4 C3 H9A 109.8 .
C2 C3 H9B 109.8 .
C4 C3 H9B 109.8 .
H9A C3 H9B 108.2 .
C3 C4 P1 106.0(3) .
C3 C4 H8A 110.5 .
P1 C4 H8A 110.5 .
C3 C4 H8B 110.5 .
P1 C4 H8B 110.5 .
H8A C4 H8B 108.7 .
C6 C5 P2 105.0(3) .
C6 C5 H1A 110.8 .
P2 C5 H1A 110.8 .
C6 C5 H1B 110.8 .
P2 C5 H1B 110.8 .
H1A C5 H1B 108.8 .
C7 C6 C5 110.8(5) .
C7 C6 H2A 109.5 .
C5 C6 H2A 109.5 .
C7 C6 H2B 109.5 .
C5 C6 H2B 109.5 .
H2A C6 H2B 108.1 .
C6 C7 C8 108.7(4) .
C6 C7 H3A 109.9 .
C8 C7 H3A 109.9 .
C6 C7 H3B 109.9 .
C8 C7 H3B 109.9 .
H3A C7 H3B 108.3 .
C7 C8 P2 105.5(3) .
C7 C8 H4A 110.6 .
P2 C8 H4A 110.6 .
C7 C8 H4B 110.6 .
P2 C8 H4B 110.6 .
H4A C8 H4B 108.8 .
C10 C9 P1 114.6(3) .
C10 C9 H12A 108.6 .
P1 C9 H12A 108.6 .
C10 C9 H12B 108.6 .
P1 C9 H12B 108.6 .
H12A C9 H12B 107.6 .
C9 C10 C11 111.3(4) .
C9 C10 H13A 109.4 .
C11 C10 H13A 109.4 .
C9 C10 H13B 109.4 .
C11 C10 H13B 109.4 .
H13A C10 H13B 108 .
C11 C11 C10 112.9(5) 3_767
C11 C11 H20A 109 3_767
C10 C11 H20A 109 .
C11 C11 H20B 109 3_767
C10 C11 H20B 109 .
H20A C11 H20B 107.8 .
C13 C12 P2 114.7(4) .
C13 C12 H5A 108.6 .
P2 C12 H5A 108.6 .
C13 C12 H5B 108.6 .
P2 C12 H5B 108.6 .
H5A C12 H5B 107.6 .
C14 C13 C12 112.1(4) .
C14 C13 H6A 109.2 .
C12 C13 H6A 109.2 .
C14 C13 H6B 109.2 .
C12 C13 H6B 109.2 .
H6A C13 H6B 107.9 .
C14 C14 C13 115.7(5) 3_676
C14 C14 H7A 108.3 3_676
C13 C14 H7A 108.3 .
C14 C14 H7B 108.3 3_676
C13 C14 H7B 108.3 .
H7A C14 H7B 107.4 .

loop_
_geom_bond_atom_site_label_1
_geom_bond_atom_site_label_2
_geom_bond_distance
_geom_bond_site_symmetry_2
Au1 P1 2.2312(13) .
Au1 Cl1 2.2990(13) .
Au1 Au2 3.0941(2) .
Au2 P2 2.2402(13) .
Au2 Cl2 2.3119(12) .
P1 C9 1.826(5) .
P1 C1 1.827(5) .
P1 C4 1.836(5) .
P2 C12 1.800(5) .
P2 C8 1.826(5) .
P2 C5 1.844(5) .
C1 C2 1.523(7) .
C1 H11A 0.99 .
C1 H11B 0.99 .
C2 C3 1.518(7) .
C2 H10A 0.99 .
C2 H10B 0.99 .
C3 C4 1.536(7) .
C3 H9A 0.99 .
C3 H9B 0.99 .
C4 H8A 0.99 .
C4 H8B 0.99 .
C5 C6 1.527(7) .
C5 H1A 0.99 .
C5 H1B 0.99 .
C6 C7 1.470(8) .
C6 H2A 0.99 .
C6 H2B 0.99 .
C7 C8 1.519(6) .
C7 H3A 0.99 .
C7 H3B 0.99 .
C8 H4A 0.99 .
C8 H4B 0.99 .
C9 C10 1.517(6) .
C9 H12A 0.99 .
C9 H12B 0.99 .
C10 C11 1.532(6) .
C10 H13A 0.99 .
C10 H13B 0.99 .
C11 C11 1.507(9) 3_767
C11 H20A 0.99 .
C11 H20B 0.99 .
C12 C13 1.523(7) .
C12 H5A 0.99 .
C12 H5B 0.99 .
C13 C14 1.514(7) .
C13 H6A 0.99 .
C13 H6B 0.99 .
C14 C14 1.504(10) 3_676
C14 H7A 0.99 .
C14 H7B 0.99 .
